data_7003350
loop_
_publ_author_name
'Singh, Anupam'
'Anandhi, U.'
'Cinellu, Maria Agostina'
'Sharp, Paul R.'

_publ_section_title
;
 Diimine supported group 10 hydroxo, oxo, amido, and imido complexes
;
_journal_issue 17
_journal_name_full 'Dalton Transactions'
_journal_page_first 2314
_journal_page_last 2327
_journal_paper_doi 10.1039/b715663d
_journal_year 2008
_chemical_formula_moiety 'C18 H28 N2 O2 Pt +1, 2(C F3 O3 S, -1), C4 H10 O'
_chemical_formula_sum 'C24 H38 F6 N2 O9 Pt S2'
_chemical_formula_weight 871.77
_chemical_name_systematic
;
?
;
_space_group_IT_number 2
_symmetry_cell_setting triclinic
_symmetry_space_group_name_Hall '-P 1'
_symmetry_space_group_name_H-M 'P -1'
_atom_sites_solution_hydrogens geom
_atom_sites_solution_primary direct
_atom_sites_solution_secondary difmap
_audit_creation_method SHELXL-97
_cell_angle_alpha 92.1490(10)
_cell_angle_beta 113.6370(10)
_cell_angle_gamma 104.7530(10)
_cell_formula_units_Z 2
_cell_length_a 11.6959(8)
_cell_length_b 12.3527(9)
_cell_length_c 13.1273(9)
_cell_measurement_reflns_used 9840
_cell_measurement_temperature 173(2)
_cell_measurement_theta_max 27.04
_cell_measurement_theta_min 2.21
_cell_volume 1659.2(2)
_computing_cell_refinement 'SMART (Bruker, 1998)'
_computing_data_collection 'SMART (Bruker, 1998)'
_computing_data_reduction 'SAINT (Bruker, 1998)'
_computing_molecular_graphics
;
L. J. Barbour, X-Seed - Graphical Interface to
SHELX-97 and POV-Ray, 1999
ORTEP (Johnson, 1976), ORTEP 3 for Windows (L. J. Farrugia, 1997)
;
_computing_publication_material 'CIFTAB (Sheldrick, 1997)'
_computing_structure_refinement
;
SHELXL-97 (Sheldrick, 1997), L. J. Barbour, X-Seed - Graphical Interface to
SHELX-97 and POV-Ray, 1999
;
_computing_structure_solution 'SHELXS-97 (Sheldrick, 1990)'
_diffrn_ambient_temperature 173(2)
_diffrn_measured_fraction_theta_full 0.967
_diffrn_measured_fraction_theta_max 0.967
_diffrn_measurement_device_type 'CCD area detector'
_diffrn_measurement_method 'phi and omega scans'
_diffrn_radiation_monochromator graphite
_diffrn_radiation_source 'fine-focus sealed tube'
_diffrn_radiation_type MoK\a
_diffrn_radiation_wavelength 0.71073
_diffrn_reflns_av_R_equivalents 0.0171
_diffrn_reflns_av_sigmaI/netI 0.0300
_diffrn_reflns_limit_h_max 14
_diffrn_reflns_limit_h_min -14
_diffrn_reflns_limit_k_max 15
_diffrn_reflns_limit_k_min -15
_diffrn_reflns_limit_l_max 16
_diffrn_reflns_limit_l_min -15
_diffrn_reflns_number 11632
_diffrn_reflns_theta_full 27.10
_diffrn_reflns_theta_max 27.10
_diffrn_reflns_theta_min 1.71
_diffrn_standards_decay_% 0.0
_exptl_absorpt_coefficient_mu 4.436
_exptl_absorpt_correction_T_max 0.3495
_exptl_absorpt_correction_T_min 0.2699
_exptl_absorpt_correction_type multi-scan
_exptl_absorpt_process_details
;
Data were corrected for decay and absorption using the program SADABS
based on the method of R.H. Blessing (Acta Cryst. A51, 33-38, 1995).
;
_exptl_crystal_colour COLORLESS
_exptl_crystal_density_diffrn 1.745
_exptl_crystal_density_method 'not measured'
_exptl_crystal_description PRISM
_exptl_crystal_F_000 864
_exptl_crystal_size_max 0.40
_exptl_crystal_size_mid 0.40
_exptl_crystal_size_min 0.30
_refine_diff_density_max 1.490
_refine_diff_density_min -1.378
_refine_diff_density_rms 0.093
_refine_ls_extinction_method none
_refine_ls_goodness_of_fit_ref 1.029
_refine_ls_hydrogen_treatment mixed
_refine_ls_matrix_type full
_refine_ls_number_parameters 421
_refine_ls_number_reflns 7085
_refine_ls_number_restraints 0
_refine_ls_restrained_S_all 1.029
_refine_ls_R_factor_all 0.0256
_refine_ls_R_factor_gt 0.0231
_refine_ls_shift/su_max 0.001
_refine_ls_shift/su_mean 0.000
_refine_ls_structure_factor_coef Fsqd
_refine_ls_weighting_details 'calc w=1/[\s^2^(Fo^2^)+(0.0276P)^2^+1.7853P] where P=(Fo^2^+2Fc^2^)/3'
_refine_ls_weighting_scheme calc
_refine_ls_wR_factor_gt 0.0560
_refine_ls_wR_factor_ref 0.0570
_reflns_number_gt 6638
_reflns_number_total 7085
_reflns_threshold_expression >2sigma(I)
_cod_data_source_file b715663d.txt
_cod_data_source_block '[Pt(tBu2bpy)(OH2)2](OTf)2.Et2O_(17.Et2O)'
_cod_depositor_comments
;
The following automatic conversions were performed:
'_symmetry_cell_setting' value 'Triclinic' changed to 'triclinic'
according to '/home/saulius/struct/CIF-dictionaries/cif_core.dic'
dictionary named 'cif_core.dic' version 2.4.1 from 2010-06-29.

Automatic conversion script
Id: cif_fix_enum 1527 2010-12-29 10:47:43Z saulius 
;
_cod_original_sg_symbol_H-M 'P-1 '
_cod_database_code 7003350

loop_
_symmetry_equiv_pos_as_xyz
'x, y, z'
'-x, -y, -z'

loop_
_atom_site_label
_atom_site_type_symbol
_atom_site_fract_x
_atom_site_fract_y
_atom_site_fract_z
_atom_site_U_iso_or_equiv
_atom_site_adp_type
_atom_site_occupancy
_atom_site_symmetry_multiplicity
_atom_site_calc_flag
_atom_site_refinement_flags
_atom_site_disorder_assembly
_atom_site_disorder_group
Pt1 Pt 0.290101(11) 0.380611(9) 0.155251(9) 0.02025(4) Uani 1 1 d . . .
S1 S 0.20441(9) 0.72165(7) -0.04890(7) 0.03132(18) Uani 1 1 d . . .
F1 F 0.2029(4) 0.5627(2) -0.1850(3) 0.0823(10) Uani 1 1 d . . .
O1 O 0.1819(3) 0.4894(2) 0.0981(2) 0.0289(5) Uani 1 1 d . . .
N1 N 0.3823(2) 0.2640(2) 0.1997(2) 0.0218(5) Uani 1 1 d . . .
C1 C 0.4829(3) 0.2704(3) 0.2984(3) 0.0251(6) Uani 1 1 d . . .
H1 H 0.5164 0.3367 0.3529 0.030 Uiso 1 1 calc R . .
S2 S 0.21078(8) 0.64811(7) 0.36197(6) 0.02532(16) Uani 1 1 d . . .
F2 F 0.3732(3) 0.7097(3) -0.1280(3) 0.0828(10) Uani 1 1 d . . .
O2 O 0.4152(2) 0.4958(2) 0.2966(2) 0.0281(5) Uani 1 1 d . . .
N2 N 0.1788(3) 0.2635(2) 0.0213(2) 0.0233(5) Uani 1 1 d . . .
C2 C 0.5395(3) 0.1838(3) 0.3235(3) 0.0268(7) Uani 1 1 d . . .
H2 H 0.6097 0.1906 0.3949 0.032 Uiso 1 1 calc R . .
F3 F 0.1872(3) 0.7165(3) -0.2535(2) 0.0706(8) Uani 1 1 d . . .
O3 O 0.2841(3) 0.6755(2) 0.0453(2) 0.0462(7) Uani 1 1 d . . .
C3 C 0.4942(3) 0.0863(3) 0.2447(2) 0.0233(6) Uani 1 1 d . . .
F4 F 0.0777(3) 0.4601(2) 0.3959(2) 0.0646(7) Uani 1 1 d . . .
O4 O 0.2495(3) 0.8432(2) -0.0362(2) 0.0441(7) Uani 1 1 d . . .
C4 C 0.3875(3) 0.0802(3) 0.1425(2) 0.0225(6) Uani 1 1 d . . .
H4 H 0.3525 0.0147 0.0868 0.027 Uiso 1 1 calc R . .
F5 F 0.1814(3) 0.5911(3) 0.5408(2) 0.0697(8) Uani 1 1 d . . .
O5 O 0.0664(3) 0.6711(3) -0.0905(3) 0.0522(7) Uani 1 1 d . . .
C5 C 0.3331(3) 0.1678(2) 0.1219(2) 0.0200(6) Uani 1 1 d . . .
F6 F 0.0057(3) 0.6027(3) 0.4040(3) 0.0731(9) Uani 1 1 d . . .
O6 O 0.3270(2) 0.6105(2) 0.4058(2) 0.0375(6) Uani 1 1 d . . .
C6 C 0.2174(3) 0.1685(3) 0.0194(2) 0.0220(6) Uani 1 1 d . . .
O7 O 0.2319(3) 0.7645(2) 0.4006(2) 0.0380(6) Uani 1 1 d . . .
C7 C 0.1495(3) 0.0815(3) -0.0710(2) 0.0241(6) Uani 1 1 d . . .
H7 H 0.1773 0.0155 -0.0703 0.029 Uiso 1 1 calc R . .
O8 O 0.1297(2) 0.6089(2) 0.24323(19) 0.0356(6) Uani 1 1 d . . .
C8 C 0.0400(3) 0.0900(3) -0.1639(2) 0.0251(6) Uani 1 1 d . . .
O9 O 0.6360(2) 0.6423(2) 0.3181(2) 0.0389(6) Uani 1 1 d . . .
C9 C 0.0041(3) 0.1891(3) -0.1587(3) 0.0305(7) Uani 1 1 d . . .
H9 H -0.0693 0.1984 -0.2201 0.037 Uiso 1 1 calc R . .
C10 C 0.0730(3) 0.2731(3) -0.0666(3) 0.0292(7) Uani 1 1 d . . .
H10 H 0.0456 0.3389 -0.0648 0.035 Uiso 1 1 calc R . .
C11 C 0.5530(3) -0.0122(3) 0.2676(3) 0.0272(7) Uani 1 1 d . . .
C12 C 0.6812(4) 0.0200(3) 0.3752(3) 0.0448(10) Uani 1 1 d . . .
H12A H 0.7436 0.0857 0.3680 0.067 Uiso 1 1 calc R . .
H12B H 0.7177 -0.0441 0.3864 0.067 Uiso 1 1 calc R . .
H12C H 0.6642 0.0388 0.4399 0.067 Uiso 1 1 calc R . .
C13 C 0.5805(4) -0.0456(3) 0.1673(3) 0.0362(8) Uani 1 1 d . . .
H13A H 0.4980 -0.0729 0.0994 0.054 Uiso 1 1 calc R . .
H13B H 0.6230 -0.1057 0.1834 0.054 Uiso 1 1 calc R . .
H13C H 0.6379 0.0207 0.1552 0.054 Uiso 1 1 calc R . .
C14 C 0.4545(4) -0.1128(3) 0.2811(4) 0.0415(9) Uani 1 1 d . . .
H14A H 0.4402 -0.0923 0.3469 0.062 Uiso 1 1 calc R . .
H14B H 0.4888 -0.1781 0.2915 0.062 Uiso 1 1 calc R . .
H14C H 0.3716 -0.1323 0.2135 0.062 Uiso 1 1 calc R . .
C15 C -0.0358(3) 0.0003(3) -0.2693(3) 0.0303(7) Uani 1 1 d . . .
C16 C -0.1821(3) -0.0276(3) -0.3017(3) 0.0400(8) Uani 1 1 d . . .
H16A H -0.2302 -0.0851 -0.3695 0.060 Uiso 1 1 calc R . .
H16B H -0.2092 0.0412 -0.3167 0.060 Uiso 1 1 calc R . .
H16C H -0.2007 -0.0567 -0.2399 0.060 Uiso 1 1 calc R . .
C17 C -0.0100(4) 0.0523(4) -0.3660(3) 0.0491(11) Uani 1 1 d . . .
H17A H 0.0838 0.0733 -0.3464 0.074 Uiso 1 1 calc R . .
H17B H -0.0399 0.1200 -0.3778 0.074 Uiso 1 1 calc R . .
H17C H -0.0574 -0.0033 -0.4352 0.074 Uiso 1 1 calc R . .
C18 C 0.0067(5) -0.1063(4) -0.2555(4) 0.0634(15) Uani 1 1 d . . .
H18A H 0.1007 -0.0867 -0.2344 0.095 Uiso 1 1 calc R . .
H18B H -0.0407 -0.1590 -0.3267 0.095 Uiso 1 1 calc R . .
H18C H -0.0124 -0.1421 -0.1965 0.095 Uiso 1 1 calc R . .
C19 C 0.2440(5) 0.6756(4) -0.1603(4) 0.0488(10) Uani 1 1 d . . .
C20 C 0.1135(4) 0.5710(4) 0.4291(3) 0.0431(9) Uani 1 1 d . . .
C21 C 0.5863(5) 0.6065(5) 0.1243(4) 0.0611(13) Uani 1 1 d . . .
H21A H 0.5522 0.5247 0.1214 0.092 Uiso 1 1 calc R . .
H21B H 0.6220 0.6198 0.0683 0.092 Uiso 1 1 calc R . .
H21C H 0.5155 0.6412 0.1077 0.092 Uiso 1 1 calc R . .
C22 C 0.6913(4) 0.6576(4) 0.2387(3) 0.0434(9) Uani 1 1 d . . .
H22A H 0.7613 0.6204 0.2575 0.052 Uiso 1 1 calc R . .
H22B H 0.7298 0.7394 0.2410 0.052 Uiso 1 1 calc R . .
C23 C 0.7312(4) 0.6872(4) 0.4313(3) 0.0432(9) Uani 1 1 d . . .
H23A H 0.7698 0.7698 0.4382 0.052 Uiso 1 1 calc R . .
H23B H 0.8022 0.6511 0.4510 0.052 Uiso 1 1 calc R . .
C24 C 0.6671(4) 0.6644(4) 0.5098(3) 0.0496(10) Uani 1 1 d . . .
H24A H 0.5982 0.7017 0.4910 0.074 Uiso 1 1 calc R . .
H24B H 0.7322 0.6941 0.5874 0.074 Uiso 1 1 calc R . .
H24C H 0.6288 0.5825 0.5024 0.074 Uiso 1 1 calc R . .
H1O2 H 0.382(4) 0.534(4) 0.332(4) 0.045(12) Uiso 1 1 d . . .
H1O1 H 0.225(5) 0.559(4) 0.084(4) 0.057(14) Uiso 1 1 d . . .
H2O2 H 0.484(5) 0.543(4) 0.302(4) 0.058(15) Uiso 1 1 d . . .
H2O1 H 0.148(4) 0.503(4) 0.133(4) 0.044(13) Uiso 1 1 d . . .

loop_
_atom_site_aniso_label
_atom_site_aniso_U_11
_atom_site_aniso_U_22
_atom_site_aniso_U_33
_atom_site_aniso_U_23
_atom_site_aniso_U_13
_atom_site_aniso_U_12
Pt1 0.02618(7) 0.01756(6) 0.02015(6) 0.00275(4) 0.01085(5) 0.00996(4)
S1 0.0355(4) 0.0233(4) 0.0352(4) 0.0056(3) 0.0148(4) 0.0090(3)
F1 0.114(3) 0.0441(16) 0.094(2) -0.0142(15) 0.046(2) 0.0328(17)
O1 0.0401(14) 0.0264(13) 0.0314(13) 0.0095(10) 0.0203(11) 0.0189(11)
N1 0.0237(12) 0.0239(13) 0.0195(12) 0.0020(10) 0.0096(10) 0.0092(10)
C1 0.0250(15) 0.0245(16) 0.0216(15) -0.0014(12) 0.0063(12) 0.0074(12)
S2 0.0285(4) 0.0266(4) 0.0237(4) 0.0024(3) 0.0112(3) 0.0129(3)
F2 0.0636(19) 0.112(3) 0.107(3) 0.040(2) 0.0614(19) 0.0376(19)
O2 0.0280(12) 0.0219(12) 0.0341(13) -0.0021(9) 0.0138(10) 0.0067(10)
N2 0.0267(13) 0.0223(13) 0.0247(13) 0.0068(10) 0.0114(11) 0.0123(11)
C2 0.0246(15) 0.0304(17) 0.0212(15) 0.0010(12) 0.0041(12) 0.0109(13)
F3 0.101(2) 0.080(2) 0.0403(14) 0.0107(14) 0.0332(15) 0.0366(18)
O3 0.0509(16) 0.0330(14) 0.0464(16) 0.0156(12) 0.0115(13) 0.0130(12)
C3 0.0246(15) 0.0245(15) 0.0215(14) 0.0040(12) 0.0083(12) 0.0110(12)
F4 0.0602(16) 0.0444(15) 0.0695(18) 0.0158(13) 0.0189(14) -0.0036(12)
O4 0.0601(17) 0.0214(12) 0.0372(14) 0.0026(10) 0.0066(13) 0.0131(12)
C4 0.0236(14) 0.0217(15) 0.0207(14) 0.0007(11) 0.0072(12) 0.0081(12)
F5 0.0742(19) 0.096(2) 0.0334(13) 0.0121(14) 0.0282(13) 0.0062(16)
O5 0.0369(15) 0.0523(18) 0.072(2) 0.0180(16) 0.0265(15) 0.0134(13)
C5 0.0225(14) 0.0217(15) 0.0173(13) 0.0018(11) 0.0084(11) 0.0094(12)
F6 0.0437(15) 0.102(2) 0.088(2) 0.0112(18) 0.0403(15) 0.0248(15)
O6 0.0324(13) 0.0461(15) 0.0373(14) 0.0010(11) 0.0118(11) 0.0227(12)
C6 0.0252(15) 0.0239(15) 0.0193(14) 0.0033(11) 0.0089(12) 0.0120(12)
O7 0.0488(15) 0.0282(13) 0.0326(13) -0.0022(10) 0.0104(11) 0.0163(11)
C7 0.0269(15) 0.0240(15) 0.0220(15) 0.0032(12) 0.0080(12) 0.0126(13)
O8 0.0449(14) 0.0383(14) 0.0246(12) -0.0012(10) 0.0113(11) 0.0203(12)
C8 0.0261(15) 0.0287(16) 0.0187(14) -0.0002(12) 0.0065(12) 0.0107(13)
O9 0.0368(14) 0.0421(15) 0.0361(14) 0.0035(11) 0.0168(11) 0.0069(11)
C9 0.0315(17) 0.0351(18) 0.0225(16) 0.0038(13) 0.0035(13) 0.0191(15)
C10 0.0350(17) 0.0297(17) 0.0251(16) 0.0052(13) 0.0082(13) 0.0202(14)
C11 0.0291(16) 0.0267(16) 0.0254(16) 0.0043(13) 0.0075(13) 0.0146(13)
C12 0.041(2) 0.046(2) 0.038(2) -0.0002(17) -0.0027(17) 0.0291(18)
C13 0.0390(19) 0.038(2) 0.0384(19) 0.0055(16) 0.0167(16) 0.0222(16)
C14 0.048(2) 0.034(2) 0.050(2) 0.0187(17) 0.0230(19) 0.0205(17)
C15 0.0258(16) 0.0339(18) 0.0243(16) -0.0058(13) 0.0028(13) 0.0119(14)
C16 0.0291(18) 0.041(2) 0.045(2) 0.0031(17) 0.0138(16) 0.0058(16)
C17 0.040(2) 0.067(3) 0.031(2) -0.0111(19) 0.0168(17) 0.001(2)
C18 0.057(3) 0.043(2) 0.056(3) -0.021(2) -0.015(2) 0.028(2)
C19 0.057(3) 0.044(2) 0.057(3) 0.006(2) 0.031(2) 0.022(2)
C20 0.037(2) 0.052(2) 0.039(2) 0.0083(18) 0.0168(17) 0.0092(18)
C21 0.056(3) 0.085(4) 0.044(2) 0.006(2) 0.027(2) 0.013(3)
C22 0.042(2) 0.046(2) 0.050(2) 0.0101(19) 0.0262(19) 0.0149(18)
C23 0.0322(19) 0.044(2) 0.042(2) 0.0036(17) 0.0082(16) 0.0063(16)
C24 0.051(2) 0.049(2) 0.033(2) -0.0027(18) 0.0114(18) 0.000(2)

loop_
_atom_type_symbol
_atom_type_description
_atom_type_scat_dispersion_real
_atom_type_scat_dispersion_imag
_atom_type_scat_source
C C 0.0033 0.0016 'International Tables Vol C Tables 4.2.6.8 and 6.1.1.4'
H H 0.0000 0.0000 'International Tables Vol C Tables 4.2.6.8 and 6.1.1.4'
N N 0.0061 0.0033 'International Tables Vol C Tables 4.2.6.8 and 6.1.1.4'
O O 0.0106 0.0060 'International Tables Vol C Tables 4.2.6.8 and 6.1.1.4'
F F 0.0171 0.0103 'International Tables Vol C Tables 4.2.6.8 and 6.1.1.4'
S S 0.1246 0.1234 'International Tables Vol C Tables 4.2.6.8 and 6.1.1.4'
Pt Pt -1.7033 8.3905 'International Tables Vol C Tables 4.2.6.8 and 6.1.1.4'

loop_
_geom_angle_atom_site_label_1
_geom_angle_atom_site_label_2
_geom_angle_atom_site_label_3
_geom_angle
_geom_angle_site_symmetry_1
_geom_angle_site_symmetry_3
_geom_angle_publ_flag
N2 Pt1 N1 81.52(10) . . ?
N2 Pt1 O1 93.37(10) . . ?
N1 Pt1 O1 174.78(10) . . ?
N2 Pt1 O2 175.87(9) . . ?
N1 Pt1 O2 94.51(10) . . ?
O1 Pt1 O2 90.61(10) . . ?
O5 S1 O4 116.60(18) . . ?
O5 S1 O3 115.20(18) . . ?
O4 S1 O3 113.27(16) . . ?
O5 S1 C19 104.4(2) . . ?
O4 S1 C19 103.1(2) . . ?
O3 S1 C19 101.80(19) . . ?
C1 N1 C5 118.9(3) . . ?
C1 N1 Pt1 125.8(2) . . ?
C5 N1 Pt1 115.23(19) . . ?
N1 C1 C2 122.0(3) . . ?
O7 S2 O8 115.87(15) . . ?
O7 S2 O6 114.58(16) . . ?
O8 S2 O6 114.03(15) . . ?
O7 S2 C20 103.62(18) . . ?
O8 S2 C20 103.65(18) . . ?
O6 S2 C20 102.79(17) . . ?
C10 N2 C6 119.6(3) . . ?
C10 N2 Pt1 124.9(2) . . ?
C6 N2 Pt1 115.51(19) . . ?
C1 C2 C3 120.4(3) . . ?
C2 C3 C4 116.8(3) . . ?
C2 C3 C11 122.8(3) . . ?
C4 C3 C11 120.4(3) . . ?
C5 C4 C3 120.7(3) . . ?
N1 C5 C4 121.1(3) . . ?
N1 C5 C6 113.6(2) . . ?
C4 C5 C6 125.3(3) . . ?
N2 C6 C7 121.1(3) . . ?
N2 C6 C5 114.1(3) . . ?
C7 C6 C5 124.8(3) . . ?
C6 C7 C8 120.4(3) . . ?
C9 C8 C7 116.7(3) . . ?
C9 C8 C15 119.9(3) . . ?
C7 C8 C15 123.4(3) . . ?
C22 O9 C23 112.4(3) . . ?
C10 C9 C8 121.3(3) . . ?
N2 C10 C9 121.0(3) . . ?
C3 C11 C14 108.6(3) . . ?
C3 C11 C12 111.4(3) . . ?
C14 C11 C12 109.1(3) . . ?
C3 C11 C13 109.0(3) . . ?
C14 C11 C13 109.8(3) . . ?
C12 C11 C13 108.9(3) . . ?
C18 C15 C8 112.7(3) . . ?
C18 C15 C16 110.7(3) . . ?
C8 C15 C16 109.9(3) . . ?
C18 C15 C17 108.5(4) . . ?
C8 C15 C17 107.3(3) . . ?
C16 C15 C17 107.7(3) . . ?
F3 C19 F1 107.9(4) . . ?
F3 C19 F2 108.7(4) . . ?
F1 C19 F2 108.2(4) . . ?
F3 C19 S1 111.4(3) . . ?
F1 C19 S1 110.2(3) . . ?
F2 C19 S1 110.5(3) . . ?
F4 C20 F6 108.1(3) . . ?
F4 C20 F5 107.9(4) . . ?
F6 C20 F5 108.4(4) . . ?
F4 C20 S2 111.3(3) . . ?
F6 C20 S2 110.6(3) . . ?
F5 C20 S2 110.5(3) . . ?
O9 C22 C21 108.6(3) . . ?
O9 C23 C24 109.2(3) . . ?

loop_
_geom_bond_atom_site_label_1
_geom_bond_atom_site_label_2
_geom_bond_distance
_geom_bond_site_symmetry_2
_geom_bond_publ_flag
Pt1 N2 1.974(3) . ?
Pt1 N1 1.982(2) . ?
Pt1 O1 2.038(2) . ?
Pt1 O2 2.043(2) . ?
S1 O5 1.431(3) . ?
S1 O4 1.438(3) . ?
S1 O3 1.457(3) . ?
S1 C19 1.814(4) . ?
F1 C19 1.335(5) . ?
N1 C1 1.338(4) . ?
N1 C5 1.369(4) . ?
C1 C2 1.380(4) . ?
S2 O7 1.431(2) . ?
S2 O8 1.445(2) . ?
S2 O6 1.452(2) . ?
S2 C20 1.815(4) . ?
F2 C19 1.337(5) . ?
N2 C10 1.349(4) . ?
N2 C6 1.362(4) . ?
C2 C3 1.394(4) . ?
F3 C19 1.326(5) . ?
C3 C4 1.402(4) . ?
C3 C11 1.526(4) . ?
F4 C20 1.327(5) . ?
C4 C5 1.373(4) . ?
F5 C20 1.334(5) . ?
C5 C6 1.479(4) . ?
F6 C20 1.333(5) . ?
C6 C7 1.382(4) . ?
C7 C8 1.402(4) . ?
C8 C9 1.399(4) . ?
C8 C15 1.526(4) . ?
O9 C22 1.426(5) . ?
O9 C23 1.432(4) . ?
C9 C10 1.374(5) . ?
C11 C14 1.534(5) . ?
C11 C12 1.536(4) . ?
C11 C13 1.541(5) . ?
C15 C18 1.514(5) . ?
C15 C16 1.526(5) . ?
C15 C17 1.545(5) . ?
C21 C22 1.490(6) . ?
C23 C24 1.496(6) . ?
